data_2108530
loop_
_publ_author_name
'Zhang, Shunlin'
'Gao, Sheng'
'Wang, Xin'
'He, Xin'
'Zhao, Jing'
'Zhu, Dunru'

_publ_section_title
;
 Two topologically different 3D Cu^II^ metal--organic frameworks assembled
 from the same ligands: control of reaction conditions
;
_journal_issue 6
_journal_name_full 'Acta Crystallographica Section B'
_journal_page_first
;
;
_journal_paper_doi 10.1107/S2052520619013209
_journal_volume 75
_journal_year 2019
_chemical_formula_moiety 'C34 H22 Cu2 N4 O10 S2, C4 H9 N O, 3(H2 O)'
_chemical_formula_sum 'C38 H37 Cu2 N5 O14 S2'
_chemical_formula_weight 978.95
_space_group_crystal_system monoclinic
_space_group_IT_number 14
_space_group_name_Hall '-P 2ybc'
_space_group_name_H-M_alt 'P 1 21/c 1'
_atom_sites_solution_hydrogens mixed
_audit_creation_method SHELXL-2018/3
_cell_angle_alpha 90
_cell_angle_beta 107.374(9)
_cell_angle_gamma 90
_cell_formula_units_Z 4
_cell_length_a 11.123(7)
_cell_length_b 23.956(15)
_cell_length_c 16.026(10)
_cell_measurement_reflns_used 2565
_cell_measurement_temperature 293(2)
_cell_measurement_theta_max 20.8560
_cell_measurement_theta_min 2.5638
_cell_volume 4075(4)
_computing_cell_refinement 'SAINT (Bruker, 2005)'
_computing_data_collection 'APEX2 (Bruker, 2005)'
_computing_data_reduction SAINT
_computing_molecular_graphics SHELXTL
_computing_publication_material SHELXTL
_computing_structure_refinement 'SHELXL-2018/3 (Sheldrick, 2018)'
_computing_structure_solution 'SHELXS-2018/3 (Sheldrick, 2018)'
_diffrn_ambient_temperature 293(2)
_diffrn_measured_fraction_theta_full 0.999
_diffrn_measured_fraction_theta_max 0.910
_diffrn_measurement_device_type 'Bruker APEXII CCD'
_diffrn_measurement_method '\w scans'
_diffrn_radiation_type MoK\a
_diffrn_radiation_wavelength 0.71073
_diffrn_reflns_av_R_equivalents 0.0821
_diffrn_reflns_av_unetI/netI 0.0890
_diffrn_reflns_Laue_measured_fraction_full 0.999
_diffrn_reflns_Laue_measured_fraction_max 0.910
_diffrn_reflns_limit_h_max 13
_diffrn_reflns_limit_h_min -14
_diffrn_reflns_limit_k_max 30
_diffrn_reflns_limit_k_min -30
_diffrn_reflns_limit_l_max 19
_diffrn_reflns_limit_l_min -20
_diffrn_reflns_number 30310
_diffrn_reflns_point_group_measured_fraction_full 0.999
_diffrn_reflns_point_group_measured_fraction_max 0.910
_diffrn_reflns_theta_full 25.242
_diffrn_reflns_theta_max 26.982
_diffrn_reflns_theta_min 1.580
_exptl_absorpt_coefficient_mu 1.221
_exptl_absorpt_correction_T_max 0.885
_exptl_absorpt_correction_T_min 0.864
_exptl_absorpt_correction_type multi-scan
_exptl_absorpt_process_details 'SADABS (Bruker, 2005)'
_exptl_crystal_colour blue
_exptl_crystal_density_diffrn 1.595
_exptl_crystal_description block
_exptl_crystal_F_000 2008
_exptl_crystal_size_max 0.120
_exptl_crystal_size_mid 0.110
_exptl_crystal_size_min 0.100
_refine_diff_density_max 1.215
_refine_diff_density_min -0.605
_refine_diff_density_rms 0.097
_refine_ls_extinction_method none
_refine_ls_goodness_of_fit_ref 1.031
_refine_ls_hydrogen_treatment constr
_refine_ls_matrix_type full
_refine_ls_number_parameters 582
_refine_ls_number_reflns 8092
_refine_ls_number_restraints 55
_refine_ls_restrained_S_all 1.033
_refine_ls_R_factor_all 0.1137
_refine_ls_R_factor_gt 0.0612
_refine_ls_shift/su_max 0.000
_refine_ls_shift/su_mean 0.000
_refine_ls_structure_factor_coef Fsqd
_refine_ls_weighting_details 'w=1/[\s^2^(Fo^2^)+(0.0779P)^2^+1.4096P] where P=(Fo^2^+2Fc^2^)/3'
_refine_ls_weighting_scheme calc
_refine_ls_wR_factor_gt 0.1435
_refine_ls_wR_factor_ref 0.1663
_reflns_Friedel_coverage 0.000
_reflns_number_gt 4973
_reflns_number_total 8891
_reflns_threshold_expression 'I > 2\s(I)'
_cod_data_source_file um5032sup1.cif
_cod_data_source_block 2
_cod_original_cell_volume 4076(4)
_cod_original_sg_symbol_H-M 'P 21/c'
_cod_database_code 2108530
_shelx_shelxl_version_number 2018/3
_shelx_space_group_comment
;
The symmetry employed for this shelxl refinement is uniquely defined
by the following loop, which should always be used as a source of
symmetry information in preference to the above space-group names.
They are only intended as comments.
;
_shelx_estimated_absorpt_t_min 0.864
_shelx_estimated_absorpt_t_max 0.885

loop_
_space_group_symop_operation_xyz
'x, y, z'
'-x, y+1/2, -z+1/2'
'-x, -y, -z'
'x, -y-1/2, z-1/2'

loop_
_atom_site_label
_atom_site_type_symbol
_atom_site_fract_x
_atom_site_fract_y
_atom_site_fract_z
_atom_site_U_iso_or_equiv
_atom_site_adp_type
_atom_site_occupancy
_atom_site_site_symmetry_order
_atom_site_calc_flag
_atom_site_refinement_flags_posn
_atom_site_refinement_flags_adp
_atom_site_refinement_flags_occupancy
_atom_site_disorder_assembly
_atom_site_disorder_group
Cu1 Cu 0.95063(6) 0.02448(2) 0.37089(4) 0.02914(19) Uani 1 1 d . . . . .
Cu2 Cu 1.13542(5) 0.39212(2) 0.37413(4) 0.02786(18) Uani 1 1 d . . . . .
S1 S 1.06947(17) 0.23664(6) 0.78325(9) 0.0354(4) Uani 0.92 1 d D . P A 1
S1A S 1.1423(19) 0.2343(6) 0.7811(9) 0.0354(4) Uani 0.08 1 d D . P A 2
S2 S 1.22202(14) 0.36838(6) 0.60278(10) 0.0415(4) Uani 1 1 d . . . . .
O1 O 0.9775(3) 0.09507(13) 0.4332(2) 0.0330(8) Uani 1 1 d . . . . .
O2 O 1.0249(3) 0.06110(14) 0.5685(2) 0.0373(9) Uani 1 1 d . . . . .
O3 O 1.1260(3) 0.18404(14) 0.8236(2) 0.0384(9) Uani 1 1 d D . . . .
O4 O 1.1548(6) 0.28273(18) 0.8101(3) 0.0577(15) Uani 0.92 1 d D . P A 1
O5 O 0.9464(5) 0.2455(2) 0.7956(3) 0.0617(14) Uani 0.92 1 d D . P A 1
O4A O 1.092(5) 0.283(2) 0.812(5) 0.05(2) Uiso 0.08 1 d D . P A 2
O5A O 1.267(4) 0.246(3) 0.777(5) 0.11(2) Uiso 0.08 1 d D . P A 2
O6 O 1.2854(4) 0.3189(2) 0.6458(3) 0.0766(16) Uani 1 1 d . . . . .
O7 O 1.2913(5) 0.4198(2) 0.6297(4) 0.0904(19) Uani 1 1 d . . . . .
O8 O 1.1829(4) 0.36183(18) 0.5081(2) 0.0535(11) Uani 1 1 d . . . . .
O9 O 0.9001(3) 0.51810(13) 0.7545(2) 0.0312(8) Uani 1 1 d . . . . .
O1O O 0.8656(3) 0.52647(13) 0.6108(2) 0.0298(8) Uani 1 1 d . . . . .
O11 O 0.5321(6) 0.1425(2) 0.5979(4) 0.101(2) Uani 1 1 d D . . . .
O1W O 0.4383(8) 0.2823(4) 0.8009(5) 0.186(4) Uani 1 1 d . . . B 1
H1WA H 0.413663 0.294090 0.748453 0.279 Uiso 1 1 d R U . B 1
H1WB H 0.373593 0.278560 0.818253 0.279 Uiso 1 1 d R U . B 1
O2W O 0.5488(16) 0.4439(11) 0.6480(11) 0.190(10) Uani 0.523(17) 1 d . U P C 1
H2WA H 0.565797 0.477962 0.641975 0.228 Uiso 0.523(17) 1 d R U P C 1
H2WB H 0.470137 0.440852 0.640444 0.228 Uiso 0.523(17) 1 d R U P C 1
O2WA O 0.5618(13) 0.3835(9) 0.6584(10) 0.135(8) Uani 0.477(17) 1 d . U P C 2
H2WC H 0.484998 0.389798 0.654210 0.162 Uiso 0.477(17) 1 d R U P C 2
H2WD H 0.586557 0.355488 0.691600 0.162 Uiso 0.477(17) 1 d R U P C 2
O3W O 0.6795(10) 0.2904(4) 0.7709(9) 0.255(6) Uani 1 1 d . . . . .
H3WA H 0.649243 0.274208 0.807366 0.383 Uiso 1 1 d R U . . .
H3WB H 0.753123 0.278118 0.776426 0.383 Uiso 1 1 d R U . . .
N1 N 0.7687(4) 0.02679(18) 0.3688(3) 0.0377(11) Uani 1 1 d . . . . .
N2 N 0.1298(4) 0.02681(17) 0.3706(3) 0.0337(10) Uani 1 1 d . . . . .
N3 N 0.9505(4) 0.39542(18) 0.3649(3) 0.0364(11) Uani 1 1 d . . . . .
N4 N 0.3138(4) 0.39625(17) 0.3711(3) 0.0348(11) Uani 1 1 d . . . . .
N5 N 0.5390(13) 0.2216(6) 0.5299(11) 0.099(5) Uani 0.541(8) 1 d D U P D 1
N5A N 0.4442(16) 0.2185(7) 0.5333(13) 0.099(5) Uani 0.459(8) 1 d D U P D 2
C1 C 1.0049(4) 0.10055(19) 0.5150(3) 0.0242(11) Uani 1 1 d . . . . .
C2 C 1.0125(4) 0.1603(2) 0.5486(3) 0.0275(11) Uani 1 1 d . . . . .
C3 C 1.0385(4) 0.17056(19) 0.6373(3) 0.0267(11) Uani 1 1 d . . . . .
H3 H 1.054589 0.140905 0.676528 0.032 Uiso 1 1 calc R U . . .
C4 C 1.0408(5) 0.2254(2) 0.6683(3) 0.0307(12) Uani 1 1 d D . . . .
C5 C 1.0155(5) 0.2702(2) 0.6102(4) 0.0354(13) Uani 1 1 d . . . . .
C6 C 0.9933(6) 0.2588(2) 0.5210(4) 0.0432(15) Uani 1 1 d . . . . .
H6 H 0.979319 0.288306 0.481530 0.052 Uiso 1 1 calc R U . . .
C7 C 0.9918(6) 0.2050(2) 0.4907(4) 0.0406(14) Uani 1 1 d . . . . .
H7 H 0.976824 0.198553 0.431215 0.049 Uiso 1 1 calc R U . . .
C8 C 0.9990(5) 0.3298(2) 0.6360(3) 0.0345(13) Uani 1 1 d . . . . .
C9 C 1.0776(5) 0.3752(2) 0.6328(3) 0.0312(12) Uani 1 1 d . . . . .
C10 C 1.0443(5) 0.4288(2) 0.6504(3) 0.0337(13) Uani 1 1 d . . . . .
H10 H 1.096952 0.458539 0.648019 0.040 Uiso 1 1 calc R U . . .
C11 C 0.9337(5) 0.43892(19) 0.6715(3) 0.0278(11) Uani 1 1 d . . . . .
C12 C 0.8566(5) 0.3952(2) 0.6769(4) 0.0382(13) Uani 1 1 d . . . . .
H12 H 0.783279 0.401436 0.691961 0.046 Uiso 1 1 calc R U . . .
C13 C 0.8901(6) 0.3404(2) 0.6592(4) 0.0444(15) Uani 1 1 d . . . . .
H13 H 0.838063 0.310809 0.663103 0.053 Uiso 1 1 calc R U . . .
C14 C 0.8966(4) 0.49831(19) 0.6812(3) 0.0252(11) Uani 1 1 d . . . . .
C15 C 0.7062(5) 0.0746(2) 0.3664(4) 0.0515(17) Uani 1 1 d . . . . .
H15 H 0.748379 0.107886 0.364855 0.062 Uiso 1 1 calc R U . . .
C16 C 0.5838(6) 0.0771(2) 0.3661(5) 0.0560(18) Uani 1 1 d . . . . .
H16 H 0.544722 0.111647 0.363676 0.067 Uiso 1 1 calc R U . . .
C17 C 0.5163(5) 0.0286(2) 0.3693(4) 0.0394(14) Uani 1 1 d . . . . .
C18 C 0.5826(6) -0.0202(2) 0.3733(5) 0.065(2) Uani 1 1 d . . . . .
H18 H 0.543428 -0.054119 0.376463 0.078 Uiso 1 1 calc R U . . .
C19 C 0.7044(6) -0.0198(2) 0.3727(5) 0.066(2) Uani 1 1 d . . . . .
H19 H 0.745491 -0.053801 0.375073 0.079 Uiso 1 1 calc R U . . .
C20 C 0.3831(5) 0.0283(2) 0.3699(4) 0.0373(13) Uani 1 1 d . . . . .
C21 C 0.3117(5) 0.0775(2) 0.3616(4) 0.0438(15) Uani 1 1 d . . . . .
H21 H 0.347461 0.111694 0.355205 0.053 Uiso 1 1 calc R U . . .
C22 C 0.1887(5) 0.0750(2) 0.3629(4) 0.0389(14) Uani 1 1 d . . . . .
H22 H 0.143868 0.108188 0.358275 0.047 Uiso 1 1 calc R U . . .
C23 C 0.1991(6) -0.0197(3) 0.3772(5) 0.0568(18) Uani 1 1 d . . . . .
H23 H 0.160349 -0.053571 0.380920 0.068 Uiso 1 1 calc R U . . .
C24 C 0.3218(6) -0.0209(2) 0.3787(5) 0.0584(19) Uani 1 1 d . . . . .
H24 H 0.364890 -0.054640 0.385674 0.070 Uiso 1 1 calc R U . . .
C25 C 0.8589(5) 0.3725(3) 0.3012(5) 0.0581(19) Uani 1 1 d . . . . .
H25 H 0.879385 0.354832 0.255638 0.070 Uiso 1 1 calc R U . . .
C26 C 0.7339(6) 0.3740(3) 0.3001(5) 0.064(2) Uani 1 1 d . . . . .
H26 H 0.672997 0.356834 0.254587 0.077 Uiso 1 1 calc R U . . .
C27 C 0.6976(5) 0.4013(2) 0.3668(4) 0.0387(14) Uani 1 1 d . . . . .
C28 C 0.7936(5) 0.4277(3) 0.4308(4) 0.0438(15) Uani 1 1 d . . . . .
H28 H 0.775336 0.447800 0.475149 0.053 Uiso 1 1 calc R U . . .
C29 C 0.9162(5) 0.4240(2) 0.4279(4) 0.0402(14) Uani 1 1 d . . . . .
H29 H 0.978957 0.441886 0.471244 0.048 Uiso 1 1 calc R U . . .
C30 C 0.5653(5) 0.4014(2) 0.3675(4) 0.0427(14) Uani 1 1 d . . . . .
C31 C 0.4717(6) 0.3766(4) 0.3008(4) 0.074(2) Uani 1 1 d . . . . .
H31 H 0.490821 0.361553 0.252824 0.089 Uiso 1 1 calc R U . . .
C32 C 0.3495(6) 0.3743(3) 0.3056(4) 0.065(2) Uani 1 1 d . . . . .
H32 H 0.288897 0.356434 0.260709 0.078 Uiso 1 1 calc R U . . .
C33 C 0.4047(6) 0.4198(3) 0.4359(5) 0.070(2) Uani 1 1 d . . . . .
H33 H 0.383490 0.434835 0.483068 0.084 Uiso 1 1 calc R U . . .
C34 C 0.5289(6) 0.4227(3) 0.4358(5) 0.080(3) Uani 1 1 d . . . . .
H34 H 0.588605 0.439366 0.482576 0.096 Uiso 1 1 calc R U . . .
C35 C 0.499(2) 0.2796(7) 0.5118(17) 0.126(6) Uani 0.541(8) 1 d D U P D 1
H35A H 0.557981 0.299222 0.489782 0.188 Uiso 0.541(8) 1 calc R U P D 1
H35B H 0.417013 0.280582 0.469130 0.188 Uiso 0.541(8) 1 calc R U P D 1
H35C H 0.494283 0.297078 0.564775 0.188 Uiso 0.541(8) 1 calc R U P D 1
C35A C 0.423(3) 0.2707(8) 0.4853(18) 0.126(6) Uani 0.459(8) 1 d D U P D 2
H35D H 0.429209 0.301174 0.525362 0.188 Uiso 0.459(8) 1 calc R U P D 2
H35E H 0.340218 0.270437 0.443807 0.188 Uiso 0.459(8) 1 calc R U P D 2
H35F H 0.484789 0.275095 0.455066 0.188 Uiso 0.459(8) 1 calc R U P D 2
C36 C 0.6732(9) 0.2092(5) 0.5460(8) 0.142(5) Uani 1 1 d D U . . .
H36D H 0.656703 0.243314 0.513172 0.213 Uiso 0.459(8) 1 calc R U P D 2
H36E H 0.732720 0.216054 0.602227 0.213 Uiso 0.459(8) 1 calc R U P D 2
H36F H 0.707211 0.182090 0.515052 0.213 Uiso 0.459(8) 1 calc R U P D 2
H36A H 0.711138 0.237797 0.520292 0.213 Uiso 0.541(8) 1 calc R U P D 1
H36B H 0.714193 0.207790 0.607833 0.213 Uiso 0.541(8) 1 calc R U P D 1
H36C H 0.682063 0.173768 0.520369 0.213 Uiso 0.541(8) 1 calc R U P D 1
C37 C 0.4699(12) 0.1853(6) 0.5617(11) 0.065(4) Uani 0.541(8) 1 d D . P D 1
C37A C 0.5487(14) 0.1866(7) 0.5581(13) 0.065(4) Uani 0.459(8) 1 d D . P D 2
C38 C 0.3305(8) 0.1972(4) 0.5469(7) 0.114(3) Uani 1 1 d D . . . .
H38A H 0.309323 0.232651 0.518221 0.171 Uiso 0.541(8) 1 calc R U P D 1
H38B H 0.281079 0.168427 0.510872 0.171 Uiso 0.541(8) 1 calc R U P D 1
H38C H 0.313325 0.198101 0.602084 0.171 Uiso 0.541(8) 1 calc R U P D 1
H38D H 0.264041 0.224026 0.526397 0.171 Uiso 0.459(8) 1 calc R U P D 2
H38E H 0.307294 0.162938 0.515128 0.171 Uiso 0.459(8) 1 calc R U P D 2
H38F H 0.344376 0.190508 0.608061 0.171 Uiso 0.459(8) 1 calc R U P D 2

loop_
_atom_site_aniso_label
_atom_site_aniso_U_11
_atom_site_aniso_U_22
_atom_site_aniso_U_33
_atom_site_aniso_U_23
_atom_site_aniso_U_13
_atom_site_aniso_U_12
Cu1 0.0291(3) 0.0238(3) 0.0376(4) -0.0098(3) 0.0147(3) -0.0031(3)
Cu2 0.0265(3) 0.0214(3) 0.0389(4) 0.0021(3) 0.0147(3) 0.0025(3)
S1 0.0591(11) 0.0221(8) 0.0262(8) -0.0017(6) 0.0145(8) 0.0005(8)
S1A 0.0591(11) 0.0221(8) 0.0262(8) -0.0017(6) 0.0145(8) 0.0005(8)
S2 0.0431(8) 0.0426(9) 0.0428(9) -0.0003(7) 0.0187(7) 0.0068(7)
O1 0.048(2) 0.0234(19) 0.030(2) -0.0072(16) 0.0163(17) -0.0004(16)
O2 0.056(2) 0.0201(19) 0.040(2) 0.0018(17) 0.0202(19) 0.0010(17)
O3 0.056(2) 0.026(2) 0.036(2) 0.0066(16) 0.0178(18) 0.0036(17)
O4 0.093(5) 0.033(3) 0.041(3) -0.001(2) 0.010(3) -0.025(3)
O5 0.074(3) 0.074(3) 0.049(3) -0.003(3) 0.037(3) 0.027(3)
O6 0.076(3) 0.086(4) 0.077(4) 0.039(3) 0.037(3) 0.049(3)
O7 0.067(3) 0.083(4) 0.138(5) -0.057(4) 0.057(3) -0.032(3)
O8 0.058(3) 0.079(3) 0.028(2) 0.012(2) 0.019(2) 0.019(2)
O9 0.049(2) 0.0211(18) 0.026(2) 0.0016(15) 0.0162(17) 0.0081(16)
O1O 0.043(2) 0.0221(18) 0.028(2) 0.0007(15) 0.0149(16) 0.0037(16)
O11 0.114(5) 0.059(4) 0.124(5) 0.028(3) 0.028(4) 0.013(3)
O1W 0.158(8) 0.209(9) 0.148(8) 0.075(7) -0.020(6) -0.008(6)
O2W 0.180(12) 0.208(14) 0.179(12) 0.002(9) 0.049(8) -0.004(8)
O2WA 0.096(9) 0.183(13) 0.132(10) 0.002(8) 0.042(7) -0.007(7)
O3W 0.192(10) 0.248(12) 0.367(18) -0.024(11) 0.146(12) 0.008(9)
N1 0.037(3) 0.034(3) 0.046(3) -0.009(2) 0.018(2) 0.000(2)
N2 0.036(2) 0.024(2) 0.045(3) -0.006(2) 0.017(2) 0.000(2)
N3 0.027(2) 0.037(3) 0.045(3) 0.002(2) 0.011(2) 0.002(2)
N4 0.031(2) 0.027(2) 0.050(3) -0.001(2) 0.019(2) 0.000(2)
N5 0.140(15) 0.058(6) 0.099(8) 0.029(5) 0.038(11) 0.000(10)
N5A 0.140(15) 0.058(6) 0.099(8) 0.029(5) 0.038(11) 0.000(10)
C1 0.024(2) 0.018(3) 0.033(3) -0.007(2) 0.013(2) -0.002(2)
C2 0.032(3) 0.019(3) 0.035(3) -0.003(2) 0.014(2) 0.003(2)
C3 0.038(3) 0.019(3) 0.026(3) 0.000(2) 0.013(2) -0.001(2)
C4 0.039(3) 0.024(3) 0.032(3) -0.001(2) 0.016(2) 0.001(2)
C5 0.052(3) 0.019(3) 0.040(3) -0.002(2) 0.021(3) 0.004(2)
C6 0.078(4) 0.019(3) 0.034(3) 0.004(2) 0.019(3) 0.008(3)
C7 0.070(4) 0.025(3) 0.028(3) -0.003(2) 0.016(3) -0.003(3)
C8 0.047(3) 0.025(3) 0.033(3) 0.002(2) 0.014(3) 0.007(3)
C9 0.040(3) 0.025(3) 0.028(3) -0.001(2) 0.011(2) 0.012(2)
C10 0.036(3) 0.030(3) 0.034(3) -0.003(2) 0.010(2) 0.002(2)
C11 0.041(3) 0.018(3) 0.024(3) -0.001(2) 0.009(2) 0.006(2)
C12 0.051(3) 0.025(3) 0.046(4) -0.001(3) 0.025(3) 0.001(3)
C13 0.063(4) 0.020(3) 0.055(4) -0.001(3) 0.024(3) -0.009(3)
C14 0.024(3) 0.016(2) 0.039(3) 0.000(2) 0.015(2) 0.000(2)
C15 0.035(3) 0.034(3) 0.088(5) 0.006(3) 0.023(3) -0.001(3)
C16 0.040(3) 0.033(3) 0.104(6) 0.010(3) 0.035(4) 0.000(3)
C17 0.034(3) 0.038(3) 0.049(4) -0.006(3) 0.016(3) 0.003(3)
C18 0.046(4) 0.028(3) 0.130(7) -0.006(4) 0.042(4) -0.004(3)
C19 0.041(4) 0.020(3) 0.141(7) -0.011(4) 0.033(4) -0.003(3)
C20 0.032(3) 0.033(3) 0.049(4) -0.002(3) 0.016(3) 0.007(2)
C21 0.035(3) 0.032(3) 0.066(4) 0.002(3) 0.018(3) -0.002(3)
C22 0.036(3) 0.030(3) 0.054(4) 0.003(3) 0.019(3) 0.004(2)
C23 0.047(4) 0.034(3) 0.101(6) -0.003(3) 0.040(4) -0.001(3)
C24 0.043(4) 0.029(3) 0.111(6) 0.000(3) 0.036(4) 0.005(3)
C25 0.032(3) 0.075(5) 0.072(5) -0.029(4) 0.023(3) -0.005(3)
C26 0.041(4) 0.086(5) 0.068(5) -0.044(4) 0.018(3) -0.014(3)
C27 0.031(3) 0.041(3) 0.050(4) 0.000(3) 0.021(3) 0.000(3)
C28 0.039(3) 0.058(4) 0.039(3) -0.008(3) 0.021(3) -0.002(3)
C29 0.033(3) 0.055(4) 0.036(3) -0.003(3) 0.016(3) -0.002(3)
C30 0.032(3) 0.048(4) 0.049(4) -0.002(3) 0.013(3) 0.002(3)
C31 0.034(3) 0.148(7) 0.046(4) -0.029(4) 0.021(3) -0.013(4)
C32 0.034(3) 0.118(6) 0.047(4) -0.019(4) 0.019(3) -0.008(4)
C33 0.042(4) 0.095(6) 0.078(5) -0.045(4) 0.024(4) -0.014(4)
C34 0.034(4) 0.110(6) 0.104(6) -0.065(5) 0.034(4) -0.025(4)
C35 0.136(9) 0.101(7) 0.132(8) 0.026(6) 0.028(7) 0.004(6)
C35A 0.136(9) 0.101(7) 0.132(8) 0.026(6) 0.028(7) 0.004(6)
C36 0.087(7) 0.155(11) 0.199(13) -0.024(9) 0.066(8) -0.042(7)
C37 0.084(11) 0.050(6) 0.064(7) 0.008(5) 0.025(9) -0.009(8)
C37A 0.084(11) 0.050(6) 0.064(7) 0.008(5) 0.025(9) -0.009(8)
C38 0.070(6) 0.143(9) 0.138(9) -0.013(7) 0.045(6) 0.009(6)

loop_
_atom_type_symbol
_atom_type_description
_atom_type_scat_dispersion_real
_atom_type_scat_dispersion_imag
_atom_type_scat_source
C C 0.0033 0.0016 'International Tables Vol C Tables 4.2.6.8 and 6.1.1.4'
H H 0.0000 0.0000 'International Tables Vol C Tables 4.2.6.8 and 6.1.1.4'
Cu Cu 0.3201 1.2651 'International Tables Vol C Tables 4.2.6.8 and 6.1.1.4'
N N 0.0061 0.0033 'International Tables Vol C Tables 4.2.6.8 and 6.1.1.4'
O O 0.0106 0.0060 'International Tables Vol C Tables 4.2.6.8 and 6.1.1.4'
S S 0.1246 0.1234 'International Tables Vol C Tables 4.2.6.8 and 6.1.1.4'

loop_
_geom_angle_atom_site_label_1
_geom_angle_atom_site_label_2
_geom_angle_atom_site_label_3
_geom_angle
_geom_angle_site_symmetry_1
_geom_angle_site_symmetry_3
O1 Cu1 N2 88.65(16) . 1_655
O1 Cu1 N1 89.09(16) . .
N2 Cu1 N1 176.66(18) 1_655 .
O1 Cu1 O9 149.23(14) . 4_565
N2 Cu1 O9 90.82(16) 1_655 4_565
N1 Cu1 O9 89.87(16) . 4_565
O1 Cu1 O2 126.25(14) . 3_756
N2 Cu1 O2 91.98(15) 1_655 3_756
N1 Cu1 O2 91.34(16) . 3_756
O9 Cu1 O2 84.52(13) 4_565 3_756
O1O Cu2 O3 163.75(14) 3_766 4_565
O1O Cu2 N4 89.79(15) 3_766 1_655
O3 Cu2 N4 88.13(16) 4_565 1_655
O1O Cu2 N3 85.80(16) 3_766 .
O3 Cu2 N3 94.46(17) 4_565 .
N4 Cu2 N3 172.64(18) 1_655 .
O1O Cu2 O8 102.60(15) 3_766 .
O3 Cu2 O8 93.64(16) 4_565 .
N4 Cu2 O8 95.17(17) 1_655 .
N3 Cu2 O8 91.54(17) . .
O4 S1 O5 114.3(3) . .
O4 S1 O3 111.7(3) . .
O5 S1 O3 111.2(3) . .
O4 S1 C4 108.8(3) . .
O5 S1 C4 106.0(3) . .
O3 S1 C4 104.2(2) . .
O3 S1A O5A 117(3) . .
O3 S1A O4A 114(3) . .
O5A S1A O4A 109(4) . .
O3 S1A C4 104.2(9) . .
O5A S1A C4 107(3) . .
O4A S1A C4 104(3) . .
O6 S2 O7 114.5(4) . .
O6 S2 O8 111.1(3) . .
O7 S2 O8 111.6(3) . .
O6 S2 C9 106.9(3) . .
O7 S2 C9 106.2(3) . .
O8 S2 C9 105.8(2) . .
C1 O1 Cu1 125.3(3) . .
C1 O2 Cu1 163.4(3) . 3_756
S1 O3 Cu2 158.5(3) . 4_566
S2 O8 Cu2 154.2(3) . .
C14 O9 Cu1 125.9(3) . 4_566
C14 O1O Cu2 115.3(3) . 3_766
H1WA O1W H1WB 107.8 . .
H2WA O2W H2WB 108.7 . .
H2WC O2WA H2WD 108.7 . .
H3WA O3W H3WB 109.7 . .
C15 N1 C19 115.9(5) . .
C15 N1 Cu1 122.4(4) . .
C19 N1 Cu1 121.7(4) . .
C23 N2 C22 115.6(5) . .
C23 N2 Cu1 121.9(4) . 1_455
C22 N2 Cu1 122.5(3) . 1_455
C25 N3 C29 117.2(5) . .
C25 N3 Cu2 124.8(4) . .
C29 N3 Cu2 118.0(4) . .
C32 N4 C33 116.3(5) . .
C32 N4 Cu2 121.9(4) . 1_455
C33 N4 Cu2 121.8(4) . 1_455
C37 N5 C35 120.5(15) . .
C37 N5 C36 117.6(10) . .
C35 N5 C36 117.7(14) . .
C37A N5A C38 118.3(11) . .
C37A N5A C35A 129.5(16) . .
C38 N5A C35A 111.9(16) . .
O2 C1 O1 124.9(4) . .
O2 C1 C2 119.2(4) . .
O1 C1 C2 115.9(4) . .
C3 C2 C7 119.3(5) . .
C3 C2 C1 120.2(4) . .
C7 C2 C1 120.5(5) . .
C2 C3 C4 120.4(4) . .
C2 C3 H3 119.8 . .
C4 C3 H3 119.8 . .
C5 C4 C3 120.5(5) . .
C5 C4 S1 120.6(4) . .
C3 C4 S1 118.9(4) . .
C5 C4 S1A 120.7(6) . .
C3 C4 S1A 113.5(6) . .
C4 C5 C6 118.0(5) . .
C4 C5 C8 124.1(5) . .
C6 C5 C8 117.7(4) . .
C7 C6 C5 121.5(5) . .
C7 C6 H6 119.2 . .
C5 C6 H6 119.2 . .
C6 C7 C2 120.2(5) . .
C6 C7 H7 119.9 . .
C2 C7 H7 119.9 . .
C13 C8 C9 118.0(5) . .
C13 C8 C5 115.6(5) . .
C9 C8 C5 126.3(5) . .
C10 C9 C8 120.1(5) . .
C10 C9 S2 116.5(4) . .
C8 C9 S2 123.3(4) . .
C9 C10 C11 121.3(5) . .
C9 C10 H10 119.4 . .
C11 C10 H10 119.4 . .
C12 C11 C10 119.8(5) . .
C12 C11 C14 121.3(5) . .
C10 C11 C14 118.7(4) . .
C11 C12 C13 119.2(5) . .
C11 C12 H12 120.4 . .
C13 C12 H12 120.4 . .
C8 C13 C12 121.7(5) . .
C8 C13 H13 119.2 . .
C12 C13 H13 119.2 . .
O9 C14 O1O 123.7(4) . .
O9 C14 C11 121.4(4) . .
O1O C14 C11 114.9(4) . .
N1 C15 C16 123.4(5) . .
N1 C15 H15 118.3 . .
C16 C15 H15 118.3 . .
C15 C16 C17 120.8(6) . .
C15 C16 H16 119.6 . .
C17 C16 H16 119.6 . .
C18 C17 C16 115.1(5) . .
C18 C17 C20 121.2(5) . .
C16 C17 C20 123.6(5) . .
C19 C18 C17 121.0(6) . .
C19 C18 H18 119.5 . .
C17 C18 H18 119.5 . .
N1 C19 C18 123.8(6) . .
N1 C19 H19 118.1 . .
C18 C19 H19 118.1 . .
C24 C20 C21 116.1(5) . .
C24 C20 C17 121.7(5) . .
C21 C20 C17 122.2(5) . .
C22 C21 C20 119.9(5) . .
C22 C21 H21 120.0 . .
C20 C21 H21 120.0 . .
N2 C22 C21 123.4(5) . .
N2 C22 H22 118.3 . .
C21 C22 H22 118.3 . .
N2 C23 C24 124.8(6) . .
N2 C23 H23 117.6 . .
C24 C23 H23 117.6 . .
C23 C24 C20 120.1(5) . .
C23 C24 H24 120.0 . .
C20 C24 H24 120.0 . .
N3 C25 C26 122.4(6) . .
N3 C25 H25 118.8 . .
C26 C25 H25 118.8 . .
C25 C26 C27 121.0(6) . .
C25 C26 H26 119.5 . .
C27 C26 H26 119.5 . .
C28 C27 C26 116.0(5) . .
C28 C27 C30 122.8(5) . .
C26 C27 C30 121.2(5) . .
C29 C28 C27 119.6(5) . .
C29 C28 H28 120.2 . .
C27 C28 H28 120.2 . .
N3 C29 C28 123.7(5) . .
N3 C29 H29 118.2 . .
C28 C29 H29 118.2 . .
C34 C30 C31 116.2(5) . .
C34 C30 C27 122.6(5) . .
C31 C30 C27 121.0(5) . .
C30 C31 C32 119.9(6) . .
C30 C31 H31 120.0 . .
C32 C31 H31 120.0 . .
N4 C32 C31 123.6(6) . .
N4 C32 H32 118.2 . .
C31 C32 H32 118.2 . .
N4 C33 C34 122.9(6) . .
N4 C33 H33 118.5 . .
C34 C33 H33 118.5 . .
C30 C34 C33 120.9(6) . .
C30 C34 H34 119.5 . .
C33 C34 H34 119.5 . .
N5 C35 H35A 109.5 . .
N5 C35 H35B 109.5 . .
H35A C35 H35B 109.5 . .
N5 C35 H35C 109.5 . .
H35A C35 H35C 109.5 . .
H35B C35 H35C 109.5 . .
N5A C35A H35D 109.5 . .
N5A C35A H35E 109.5 . .
H35D C35A H35E 109.5 . .
N5A C35A H35F 109.5 . .
H35D C35A H35F 109.5 . .
H35E C35A H35F 109.5 . .
C37A C36 H36D 109.5 . .
C37A C36 H36E 109.5 . .
H36D C36 H36E 109.5 . .
C37A C36 H36F 109.5 . .
H36D C36 H36F 109.5 . .
H36E C36 H36F 109.5 . .
N5 C36 H36A 109.5 . .
N5 C36 H36B 109.5 . .
H36A C36 H36B 109.5 . .
N5 C36 H36C 109.5 . .
H36A C36 H36C 109.5 . .
H36B C36 H36C 109.5 . .
O11 C37 N5 113.3(11) . .
O11 C37 C38 127.6(11) . .
N5 C37 C38 119.0(11) . .
O11 C37A N5A 112.1(12) . .
O11 C37A C36 128.2(13) . .
N5A C37A C36 119.3(12) . .
C37 C38 H38A 109.5 . .
C37 C38 H38B 109.5 . .
H38A C38 H38B 109.5 . .
C37 C38 H38C 109.5 . .
H38A C38 H38C 109.5 . .
H38B C38 H38C 109.5 . .
N5A C38 H38D 109.5 . .
N5A C38 H38E 109.5 . .
H38D C38 H38E 109.5 . .
N5A C38 H38F 109.5 . .
H38D C38 H38F 109.5 . .
H38E C38 H38F 109.5 . .

loop_
_geom_bond_atom_site_label_1
_geom_bond_atom_site_label_2
_geom_bond_distance
_geom_bond_site_symmetry_2
Cu1 O1 1.941(3) .
Cu1 N2 1.995(4) 1_655
Cu1 N1 2.015(5) .
Cu1 O9 2.052(3) 4_565
Cu1 O2 2.250(4) 3_756
Cu2 O1O 1.966(3) 3_766
Cu2 O3 1.986(4) 4_565
Cu2 N4 2.002(4) 1_655
Cu2 N3 2.020(4) .
Cu2 O8 2.177(4) .
S1 O4 1.436(5) .
S1 O5 1.456(5) .
S1 O3 1.469(4) .
S1 C4 1.794(5) .
S1A O3 1.421(14) .
S1A O5A 1.44(2) .
S1A O4A 1.44(2) .
S1A C4 1.837(15) .
S2 O6 1.445(4) .
S2 O7 1.448(5) .
S2 O8 1.457(4) .
S2 C9 1.817(5) .
O1 C1 1.261(6) .
O2 C1 1.251(6) .
O9 C14 1.256(6) .
O1O C14 1.271(6) .
O11 C37 1.277(12) .
O11 C37A 1.277(13) .
O1W H1WA 0.8499 .
O1W H1WB 0.8502 .
O2W H2WA 0.8499 .
O2W H2WB 0.8501 .
O2WA H2WC 0.8500 .
O2WA H2WD 0.8494 .
O3W H3WA 0.8497 .
O3W H3WB 0.8498 .
N1 C15 1.334(7) .
N1 C19 1.336(7) .
N2 C23 1.341(7) .
N2 C22 1.351(6) .
N3 C25 1.326(7) .
N3 C29 1.363(7) .
N4 C32 1.336(7) .
N4 C33 1.339(7) .
N5 C37 1.357(14) .
N5 C35 1.461(14) .
N5 C36 1.468(12) .
N5A C37A 1.348(15) .
N5A C38 1.439(13) .
N5A C35A 1.450(15) .
C1 C2 1.522(6) .
C2 C3 1.385(7) .
C2 C7 1.392(7) .
C3 C4 1.402(7) .
C3 H3 0.9300 .
C4 C5 1.394(7) .
C5 C6 1.402(7) .
C5 C8 1.512(7) .
C6 C7 1.376(7) .
C6 H6 0.9300 .
C7 H7 0.9300 .
C8 C13 1.392(7) .
C8 C9 1.405(7) .
C9 C10 1.390(7) .
C10 C11 1.390(7) .
C10 H10 0.9300 .
C11 C12 1.373(7) .
C11 C14 1.503(6) .
C12 C13 1.414(7) .
C12 H12 0.9300 .
C13 H13 0.9300 .
C15 C16 1.361(8) .
C15 H15 0.9300 .
C16 C17 1.392(8) .
C16 H16 0.9300 .
C17 C18 1.374(8) .
C17 C20 1.485(7) .
C18 C19 1.358(8) .
C18 H18 0.9300 .
C19 H19 0.9300 .
C20 C24 1.389(7) .
C20 C21 1.405(7) .
C21 C22 1.375(7) .
C21 H21 0.9300 .
C22 H22 0.9300 .
C23 C24 1.358(8) .
C23 H23 0.9300 .
C24 H24 0.9300 .
C25 C26 1.385(8) .
C25 H25 0.9300 .
C26 C27 1.411(8) .
C26 H26 0.9300 .
C27 C28 1.392(8) .
C27 C30 1.475(7) .
C28 C29 1.382(7) .
C28 H28 0.9300 .
C29 H29 0.9300 .
C30 C34 1.373(8) .
C30 C31 1.384(8) .
C31 C32 1.385(8) .
C31 H31 0.9300 .
C32 H32 0.9300 .
C33 C34 1.384(8) .
C33 H33 0.9300 .
C34 H34 0.9300 .
C35 H35A 0.9600 .
C35 H35B 0.9600 .
C35 H35C 0.9600 .
C35A H35D 0.9600 .
C35A H35E 0.9600 .
C35A H35F 0.9600 .
C36 C37A 1.551(14) .
C36 H36D 0.9600 .
C36 H36E 0.9600 .
C36 H36F 0.9600 .
C36 H36A 0.9600 .
C36 H36B 0.9600 .
C36 H36C 0.9600 .
C37 C38 1.524(13) .
C38 H38A 0.9600 .
C38 H38B 0.9600 .
C38 H38C 0.9600 .
C38 H38D 0.9600 .
C38 H38E 0.9600 .
C38 H38F 0.9600 .

loop_
_geom_torsion_atom_site_label_1
_geom_torsion_atom_site_label_2
_geom_torsion_atom_site_label_3
_geom_torsion_atom_site_label_4
_geom_torsion
_geom_torsion_site_symmetry_1
_geom_torsion_site_symmetry_4
O5A S1A O3 Cu2 -28(5) . 4_566
O4A S1A O3 Cu2 -158(4) . 4_566
C4 S1A O3 Cu2 89(3) . 4_566
O4 S1 O3 Cu2 148.8(6) . 4_566
O5 S1 O3 Cu2 19.8(7) . 4_566
C4 S1 O3 Cu2 -93.9(7) . 4_566
O6 S2 O8 Cu2 -152.6(5) . .
O7 S2 O8 Cu2 -23.5(7) . .
C9 S2 O8 Cu2 91.7(6) . .
Cu1 O2 C1 O1 -0.3(15) 3_756 .
Cu1 O2 C1 C2 179.3(9) 3_756 .
Cu1 O1 C1 O2 3.7(7) . .
Cu1 O1 C1 C2 -175.9(3) . .
O2 C1 C2 C3 -1.4(7) . .
O1 C1 C2 C3 178.2(4) . .
O2 C1 C2 C7 179.4(5) . .
O1 C1 C2 C7 -1.0(7) . .
C7 C2 C3 C4 1.7(7) . .
C1 C2 C3 C4 -177.5(4) . .
C2 C3 C4 C5 0.7(8) . .
C2 C3 C4 S1 177.8(4) . .
C2 C3 C4 S1A -153.6(8) . .
O4 S1 C4 C5 -45.3(6) . .
O5 S1 C4 C5 78.0(5) . .
O3 S1 C4 C5 -164.6(4) . .
O4 S1 C4 C3 137.5(5) . .
O5 S1 C4 C3 -99.1(4) . .
O3 S1 C4 C3 18.3(5) . .
O3 S1A C4 C5 169.1(8) . .
O5A S1A C4 C5 -66(4) . .
O4A S1A C4 C5 49(3) . .
O3 S1A C4 C3 -36.7(14) . .
O5A S1A C4 C3 88(3) . .
O4A S1A C4 C3 -156(3) . .
C3 C4 C5 C6 -2.7(8) . .
S1 C4 C5 C6 -179.7(4) . .
S1A C4 C5 C6 149.8(9) . .
C3 C4 C5 C8 171.6(5) . .
S1 C4 C5 C8 -5.4(8) . .
S1A C4 C5 C8 -36.0(11) . .
C4 C5 C6 C7 2.3(9) . .
C8 C5 C6 C7 -172.3(5) . .
C5 C6 C7 C2 0.0(9) . .
C3 C2 C7 C6 -2.0(8) . .
C1 C2 C7 C6 177.2(5) . .
C4 C5 C8 C13 -69.5(7) . .
C6 C5 C8 C13 104.8(6) . .
C4 C5 C8 C9 115.3(6) . .
C6 C5 C8 C9 -70.4(8) . .
C13 C8 C9 C10 -1.5(8) . .
C5 C8 C9 C10 173.6(5) . .
C13 C8 C9 S2 -179.4(4) . .
C5 C8 C9 S2 -4.3(8) . .
O6 S2 C9 C10 139.8(4) . .
O7 S2 C9 C10 17.1(5) . .
O8 S2 C9 C10 -101.7(4) . .
O6 S2 C9 C8 -42.2(5) . .
O7 S2 C9 C8 -165.0(5) . .
O8 S2 C9 C8 76.3(5) . .
C8 C9 C10 C11 0.1(8) . .
S2 C9 C10 C11 178.1(4) . .
C9 C10 C11 C12 1.3(8) . .
C9 C10 C11 C14 -174.1(5) . .
C10 C11 C12 C13 -1.2(8) . .
C14 C11 C12 C13 174.1(5) . .
C9 C8 C13 C12 1.6(8) . .
C5 C8 C13 C12 -174.0(5) . .
C11 C12 C13 C8 -0.3(9) . .
Cu1 O9 C14 O1O -179.4(3) 4_566 .
Cu1 O9 C14 C11 -1.5(6) 4_566 .
Cu2 O1O C14 O9 15.0(6) 3_766 .
Cu2 O1O C14 C11 -163.0(3) 3_766 .
C12 C11 C14 O9 74.4(6) . .
C10 C11 C14 O9 -110.3(5) . .
C12 C11 C14 O1O -107.6(5) . .
C10 C11 C14 O1O 67.8(6) . .
C19 N1 C15 C16 -1.2(10) . .
Cu1 N1 C15 C16 -179.1(5) . .
N1 C15 C16 C17 0.7(11) . .
C15 C16 C17 C18 0.4(10) . .
C15 C16 C17 C20 179.5(6) . .
C16 C17 C18 C19 -0.9(11) . .
C20 C17 C18 C19 180.0(7) . .
C15 N1 C19 C18 0.7(11) . .
Cu1 N1 C19 C18 178.6(6) . .
C17 C18 C19 N1 0.4(13) . .
C18 C17 C20 C24 3.1(10) . .
C16 C17 C20 C24 -175.9(6) . .
C18 C17 C20 C21 -176.8(6) . .
C16 C17 C20 C21 4.2(9) . .
C24 C20 C21 C22 0.3(9) . .
C17 C20 C21 C22 -179.7(5) . .
C23 N2 C22 C21 0.1(9) . .
Cu1 N2 C22 C21 -179.3(4) 1_455 .
C20 C21 C22 N2 -1.1(9) . .
C22 N2 C23 C24 1.7(10) . .
Cu1 N2 C23 C24 -178.9(6) 1_455 .
N2 C23 C24 C20 -2.5(12) . .
C21 C20 C24 C23 1.3(10) . .
C17 C20 C24 C23 -178.6(6) . .
C29 N3 C25 C26 -3.9(10) . .
Cu2 N3 C25 C26 177.2(5) . .
N3 C25 C26 C27 1.2(11) . .
C25 C26 C27 C28 2.3(10) . .
C25 C26 C27 C30 -178.0(6) . .
C26 C27 C28 C29 -2.8(9) . .
C30 C27 C28 C29 177.4(5) . .
C25 N3 C29 C28 3.3(9) . .
Cu2 N3 C29 C28 -177.7(4) . .
C27 C28 C29 N3 0.1(9) . .
C28 C27 C30 C34 -6.8(10) . .
C26 C27 C30 C34 173.4(7) . .
C28 C27 C30 C31 177.3(7) . .
C26 C27 C30 C31 -2.5(10) . .
C34 C30 C31 C32 -0.1(11) . .
C27 C30 C31 C32 176.0(6) . .
C33 N4 C32 C31 -2.3(11) . .
Cu2 N4 C32 C31 179.5(6) 1_455 .
C30 C31 C32 N4 1.8(12) . .
C32 N4 C33 C34 1.2(11) . .
Cu2 N4 C33 C34 179.4(6) 1_455 .
C31 C30 C34 C33 -0.9(12) . .
C27 C30 C34 C33 -177.0(7) . .
N4 C33 C34 C30 0.3(13) . .
C35 N5 C37 O11 -160.6(17) . .
C36 N5 C37 O11 -4(2) . .
C35 N5 C37 C38 23(3) . .
C36 N5 C37 C38 179.5(12) . .
C38 N5A C37A O11 -5(3) . .
C35A N5A C37A O11 -178(2) . .
C38 N5A C37A C36 -178.7(15) . .
C35A N5A C37A C36 8(3) . .

_cod_database_fobs_code 2108530
